data_7012677
loop_
_publ_author_name
'Dong, Ying'
'Farquhar, Sandra'
'Gloe, Karsten'
'Lindoy, Leonard F.'
'Rumbel, Brendan R.'
'Turner, Peter'
'Wichmann, Kathrin'

_publ_section_title
;
 Metal ion recognition. Interaction of a series of successively
 N-benzylated derivatives of 1,4,8,11-tetraazacyclotetradecane (cyclam)
 with selected transition and post-transition metal ions
;
_journal_issue 8
_journal_name_full 'Dalton Transactions'
_journal_page_first 1558
_journal_paper_doi 10.1039/b300002h
_journal_year 2003
_chemical_formula_sum 'C31.5 H44.75 N6 O6.5 Zn'
_chemical_formula_weight 676.85
_chemical_name_systematic
; 
? 
;
_space_group_IT_number 15
_symmetry_cell_setting monoclinic
_symmetry_Int_Tables_number 15
_symmetry_space_group_name_Hall '-C 2yc'
_symmetry_space_group_name_H-M 'C 1 2/c 1'
_atom_sites_solution_hydrogens geom
_atom_sites_solution_primary direct
_atom_sites_solution_secondary difmap
_audit_creation_method SHELXL-97
_cell_angle_alpha 90.00
_cell_angle_beta 108.425(9)
_cell_angle_gamma 90.00
_cell_formula_units_Z 8
_cell_length_a 25.741(14)
_cell_length_b 20.796(11)
_cell_length_c 13.212(7)
_cell_measurement_reflns_used 915
_cell_measurement_temperature 150(2)
_cell_measurement_theta_max 25.503
_cell_measurement_theta_min 2.186
_cell_volume 6710(6)
_computing_cell_refinement 'SAINT (Bruker,1995)'
_computing_data_collection 'SMART (Bruker,1995)'
_computing_data_reduction 'SAINT and XPREP (Bruker 1995)'
_computing_molecular_graphics
;
teXsan for Windows (MSC, 1997) 
xtal 3.6 (Hall,du Boulay, D.J. & Olthof-Hazekamp, R. 1999)
ORTEPII  (Johnson,C.K., 1976). 
WinGX (Farrugia, 1999)
;
_computing_structure_refinement 'SHELXL-97 (Sheldrick, 1997)'
_computing_structure_solution 'SIR97 (Altomare, et. al. 1997)'
_diffrn_ambient_temperature 150(2)
_diffrn_crystal_treatment
;
attached with Exxon Paratone N, to a short length 
of fibre supported on a thin piece of copper wire 
inserted in a copper mounting pin.  The crystal was 
quenched in a cold nitrogen gas stream from an 
Oxford Cryosystems Cryostream. 
;
_diffrn_measured_fraction_theta_full 0.956
_diffrn_measured_fraction_theta_max 0.956
_diffrn_measurement_device_type 'Bruker SMART 1000 CCD'
_diffrn_measurement_method \w
_diffrn_radiation_monochromator graphite
_diffrn_radiation_source 'sealed tube'
_diffrn_radiation_type MoK\a
_diffrn_radiation_wavelength 0.71073
_diffrn_reflns_av_R_equivalents 0.0483
_diffrn_reflns_av_sigmaI/netI 0.0580
_diffrn_reflns_limit_h_max 32
_diffrn_reflns_limit_h_min -34
_diffrn_reflns_limit_k_max 27
_diffrn_reflns_limit_k_min -27
_diffrn_reflns_limit_l_max 17
_diffrn_reflns_limit_l_min -17
_diffrn_reflns_number 33034
_diffrn_reflns_theta_full 28.28
_diffrn_reflns_theta_max 28.28
_diffrn_reflns_theta_min 1.29
_diffrn_standards_decay_% 0.0
_diffrn_standards_number 153
_exptl_absorpt_coefficient_mu 0.784
_exptl_absorpt_correction_T_max 0.960
_exptl_absorpt_correction_T_min 0.743
_exptl_absorpt_correction_type gaussian
_exptl_absorpt_process_details
;
Gaussian (Coppens et al., 1965) 
XPREP  (Bruker, 1995)
;
_exptl_crystal_colour colourless
_exptl_crystal_density_diffrn 1.340
_exptl_crystal_density_method 'not measured'
_exptl_crystal_description blade
_exptl_crystal_F_000 2862
_exptl_crystal_size_max 0.487
_exptl_crystal_size_mid 0.132
_exptl_crystal_size_min 0.055
_refine_diff_density_max 1.395
_refine_diff_density_min -0.374
_refine_diff_density_rms 0.074
_refine_ls_extinction_method none
_refine_ls_goodness_of_fit_ref 1.056
_refine_ls_hydrogen_treatment mixed
_refine_ls_matrix_type full
_refine_ls_number_parameters 416
_refine_ls_number_reflns 7959
_refine_ls_number_restraints 0
_refine_ls_restrained_S_all 1.056
_refine_ls_R_factor_all 0.0744
_refine_ls_R_factor_gt 0.0410
_refine_ls_shift/su_max 0.001
_refine_ls_shift/su_mean 0.000
_refine_ls_structure_factor_coef Fsqd
_refine_ls_weighting_details 'calc w=1/[\s^2^(Fo^2^)+(0.05P)^2^] where P=(Fo^2^+2Fc^2^)/3'
_refine_ls_weighting_scheme calc
_refine_ls_wR_factor_gt 0.0993
_refine_ls_wR_factor_ref 0.1097
_reflns_number_gt 5235
_reflns_number_total 7959
_reflns_threshold_expression >2sigma(I)
_cod_data_source_file b300002h.txt
_cod_data_source_block lfl59
_cod_depositor_comments
;
The following automatic conversions were performed:
'_exptl_absorpt_correction_type' value 'Gaussian' changed to 'gaussian'
according to '/home/saulius/struct/CIF-dictionaries/cif_core.dic'
dictionary named 'cif_core.dic' version 2.4.1 from 2010-06-29.

Automatic conversion script
Id: cif_fix_enum 1527 2010-12-29 10:47:43Z saulius 
;
_cod_original_sg_symbol_H-M 'C 2/c      '
_cod_original_formula_sum 'C31.50 H44.75 N6 O6.50 Zn'
_cod_database_code 7012677

loop_
_symmetry_equiv_pos_as_xyz
'x, y, z'
'-x, y, -z+1/2'
'x+1/2, y+1/2, z'
'-x+1/2, y+1/2, -z+1/2'
'-x, -y, -z'
'x, -y, z-1/2'
'-x+1/2, -y+1/2, -z'
'x+1/2, -y+1/2, z-1/2'

loop_
_atom_site_label
_atom_site_type_symbol
_atom_site_fract_x
_atom_site_fract_y
_atom_site_fract_z
_atom_site_U_iso_or_equiv
_atom_site_adp_type
_atom_site_occupancy
_atom_site_symmetry_multiplicity
_atom_site_calc_flag
_atom_site_refinement_flags
_atom_site_disorder_assembly
_atom_site_disorder_group
Zn1 Zn 0.363543(11) 0.412352(13) 0.08093(2) 0.02235(9) Uani 1 1 d . . .
O1 O 0.40606(6) 0.42717(8) -0.02411(13) 0.0266(4) Uani 1 1 d . . .
O2 O 0.47795(7) 0.42238(9) 0.11741(13) 0.0382(5) Uani 1 1 d . . .
O3 O 0.48750(7) 0.42752(9) -0.03967(14) 0.0371(5) Uani 1 1 d . . .
O4 O 0.27397(8) 0.41333(9) 0.28741(15) 0.0466(5) Uani 1 1 d . . .
O5 O 0.20501(8) 0.37155(11) 0.32151(16) 0.0524(6) Uani 1 1 d . . .
O6 O 0.24701(8) 0.31744(10) 0.23054(15) 0.0495(5) Uani 1 1 d . . .
N1 N 0.35504(8) 0.51456(9) 0.11685(14) 0.0233(4) Uani 1 1 d . . .
N2 N 0.28257(8) 0.40174(9) -0.02193(15) 0.0242(4) Uani 1 1 d . . .
N3 N 0.36925(8) 0.30288(10) 0.05902(15) 0.0268(5) Uani 1 1 d . . .
N4 N 0.40358(9) 0.40537(10) 0.24244(15) 0.0266(5) Uani 1 1 d . . .
H4N H 0.4392(11) 0.4037(11) 0.2444(19) 0.028(7) Uiso 1 1 d . . .
N5 N 0.45834(8) 0.42568(9) 0.01862(16) 0.0254(5) Uani 1 1 d . . .
N6 N 0.24183(9) 0.36675(11) 0.27980(16) 0.0309(5) Uani 1 1 d . . .
C1 C 0.30036(9) 0.52606(12) 0.13022(18) 0.0259(5) Uani 1 1 d . . .
H1A H 0.2977 0.5721 0.1471 0.031 Uiso 1 1 calc R . .
H1B H 0.2980 0.5007 0.1921 0.031 Uiso 1 1 calc R . .
C2 C 0.25134(10) 0.50876(13) 0.03300(18) 0.0296(6) Uani 1 1 d . . .
H2A H 0.2181 0.5289 0.0412 0.035 Uiso 1 1 calc R . .
H2B H 0.2572 0.5273 -0.0315 0.035 Uiso 1 1 calc R . .
C3 C 0.24146(10) 0.43698(13) 0.01611(19) 0.0291(6) Uani 1 1 d . . .
H3A H 0.2411 0.4176 0.0843 0.035 Uiso 1 1 calc R . .
H3B H 0.2047 0.4304 -0.0365 0.035 Uiso 1 1 calc R . .
C4 C 0.27142(10) 0.33146(12) -0.01875(19) 0.0283(6) Uani 1 1 d . . .
H4A H 0.2376 0.3207 -0.0772 0.034 Uiso 1 1 calc R . .
H4B H 0.2653 0.3210 0.0497 0.034 Uiso 1 1 calc R . .
C5 C 0.31808(10) 0.29103(12) -0.03000(18) 0.0294(6) Uani 1 1 d . . .
H5A H 0.3082 0.2450 -0.0311 0.035 Uiso 1 1 calc R . .
H5B H 0.3242 0.3013 -0.0985 0.035 Uiso 1 1 calc R . .
C6 C 0.36612(11) 0.26767(12) 0.15530(19) 0.0309(6) Uani 1 1 d . . .
H6A H 0.3692 0.2210 0.1437 0.037 Uiso 1 1 calc R . .
H6B H 0.3297 0.2755 0.1634 0.037 Uiso 1 1 calc R . .
C7 C 0.41021(11) 0.28678(12) 0.25906(19) 0.0329(6) Uani 1 1 d . . .
H7A H 0.4140 0.2519 0.3119 0.039 Uiso 1 1 calc R . .
H7B H 0.4457 0.2907 0.2451 0.039 Uiso 1 1 calc R . .
C8 C 0.39878(11) 0.34907(12) 0.30711(19) 0.0325(6) Uani 1 1 d . . .
H8A H 0.3614 0.3476 0.3128 0.039 Uiso 1 1 calc R . .
H8B H 0.4249 0.3537 0.3800 0.039 Uiso 1 1 calc R . .
C9 C 0.39730(10) 0.46640(11) 0.29553(18) 0.0265(5) Uani 1 1 d . . .
H9A H 0.4276 0.4710 0.3635 0.032 Uiso 1 1 calc R . .
H9B H 0.3623 0.4660 0.3118 0.032 Uiso 1 1 calc R . .
C10 C 0.39800(10) 0.52226(12) 0.22291(18) 0.0267(5) Uani 1 1 d . . .
H10A H 0.3916 0.5628 0.2565 0.032 Uiso 1 1 calc R . .
H10B H 0.4345 0.5251 0.2129 0.032 Uiso 1 1 calc R . .
C11 C 0.36596(10) 0.56147(11) 0.03881(18) 0.0263(5) Uani 1 1 d . . .
H11A H 0.3368 0.5566 -0.0306 0.032 Uiso 1 1 calc R . .
H11B H 0.4011 0.5497 0.0279 0.032 Uiso 1 1 calc R . .
C12 C 0.36874(10) 0.63132(12) 0.07148(18) 0.0282(6) Uani 1 1 d . . .
C13 C 0.41893(11) 0.66027(14) 0.1206(2) 0.0415(7) Uani 1 1 d . . .
H13 H 0.4517 0.6362 0.1320 0.050 Uiso 1 1 calc R . .
C14 C 0.42191(13) 0.72377(15) 0.1534(3) 0.0555(9) Uani 1 1 d . . .
H14 H 0.4567 0.7431 0.1856 0.067 Uiso 1 1 calc R . .
C15 C 0.37470(12) 0.75935(14) 0.1398(2) 0.0473(8) Uani 1 1 d . . .
H15 H 0.3768 0.8025 0.1645 0.057 Uiso 1 1 calc R . .
C16 C 0.32481(12) 0.73132(13) 0.0901(2) 0.0377(7) Uani 1 1 d . . .
H16 H 0.2922 0.7553 0.0803 0.045 Uiso 1 1 calc R . .
C17 C 0.32173(11) 0.66851(13) 0.05427(19) 0.0316(6) Uani 1 1 d . . .
H17 H 0.2870 0.6504 0.0173 0.038 Uiso 1 1 calc R . .
C18 C 0.27932(9) 0.42270(12) -0.13375(17) 0.0243(5) Uani 1 1 d . . .
H18A H 0.2848 0.4698 -0.1335 0.029 Uiso 1 1 calc R . .
H18B H 0.3098 0.4024 -0.1525 0.029 Uiso 1 1 calc R . .
C19 C 0.22623(10) 0.40649(12) -0.21975(18) 0.0261(5) Uani 1 1 d . . .
C20 C 0.18205(11) 0.44837(13) -0.2438(2) 0.0338(6) Uani 1 1 d . . .
H20 H 0.1852 0.4882 -0.2070 0.041 Uiso 1 1 calc R . .
C21 C 0.13293(12) 0.43229(15) -0.3218(2) 0.0448(8) Uani 1 1 d . . .
H21 H 0.1026 0.4608 -0.3365 0.054 Uiso 1 1 calc R . .
C22 C 0.12803(13) 0.37532(15) -0.3777(2) 0.0472(8) Uani 1 1 d . . .
H22 H 0.0945 0.3646 -0.4306 0.057 Uiso 1 1 calc R . .
C23 C 0.17263(12) 0.33361(14) -0.3561(2) 0.0411(7) Uani 1 1 d . . .
H23 H 0.1698 0.2947 -0.3951 0.049 Uiso 1 1 calc R . .
C24 C 0.22124(11) 0.34927(13) -0.27749(19) 0.0320(6) Uani 1 1 d . . .
H24 H 0.2515 0.3207 -0.2628 0.038 Uiso 1 1 calc R . .
C25 C 0.41748(10) 0.28143(12) 0.0273(2) 0.0324(6) Uani 1 1 d . . .
H25A H 0.4512 0.2971 0.0815 0.039 Uiso 1 1 calc R . .
H25B H 0.4154 0.3022 -0.0413 0.039 Uiso 1 1 calc R . .
C26 C 0.42263(11) 0.20924(13) 0.0151(2) 0.0380(7) Uani 1 1 d . . .
C27 C 0.39043(13) 0.17526(15) -0.0730(2) 0.0495(8) Uani 1 1 d . . .
H27 H 0.3659 0.1980 -0.1308 0.059 Uiso 1 1 calc R . .
C28 C 0.39346(16) 0.10897(16) -0.0780(3) 0.0674(11) Uani 1 1 d . . .
H28 H 0.3698 0.0864 -0.1373 0.081 Uiso 1 1 calc R . .
C29 C 0.43070(18) 0.07592(17) 0.0028(3) 0.0859(14) Uani 1 1 d . . .
H29 H 0.4327 0.0304 -0.0003 0.103 Uiso 1 1 calc R . .
C30 C 0.46517(17) 0.10869(17) 0.0885(3) 0.0790(13) Uani 1 1 d . . .
H30 H 0.4919 0.0860 0.1432 0.095 Uiso 1 1 calc R . .
C31 C 0.46070(13) 0.17448(15) 0.0944(2) 0.0548(9) Uani 1 1 d . . .
H31 H 0.4843 0.1967 0.1542 0.066 Uiso 1 1 calc R . .
O7 O -0.0093(6) 0.6030(6) -0.3053(9) 0.108(4) Uiso 0.25 1 d P . .
H7O H -0.0062 0.6308 -0.2418 0.162 Uiso 0.25 1 d P . .
C32 C 0.0199(8) 0.5425(8) -0.2639(18) 0.108(4) Uiso 0.25 1 d P . .
H32A H 0.0214 0.5155 -0.3238 0.162 Uiso 0.25 1 calc PR . .
H32B H 0.0005 0.5195 -0.2221 0.162 Uiso 0.25 1 calc PR . .
H32C H 0.0572 0.5523 -0.2186 0.162 Uiso 0.25 1 calc PR . .
O8 O 0.0659(5) 0.5588(6) -0.1821(9) 0.095(4) Uiso 0.25 1 d P . .
H8C H 0.0449 0.5663 -0.1328 0.143 Uiso 0.25 1 calc PR . .
H8D H 0.0579 0.5156 -0.2127 0.143 Uiso 0.25 1 calc PR . .
H8E H 0.0555 0.5908 -0.2394 0.143 Uiso 0.25 1 calc PR . .
H8O H 0.0594 0.5663 -0.2572 0.143 Uiso 0.25 1 d P . .
C34 C 0.1293(5) 0.5647(6) -0.1196(10) 0.052(3) Uiso 0.25 1 d P . .
H34A H 0.1463 0.5939 -0.1583 0.078 Uiso 0.25 1 calc PR . .
H34B H 0.1465 0.5222 -0.1139 0.078 Uiso 0.25 1 calc PR . .
H34C H 0.1345 0.5818 -0.0480 0.078 Uiso 0.25 1 calc PR . .

loop_
_atom_site_aniso_label
_atom_site_aniso_U_11
_atom_site_aniso_U_22
_atom_site_aniso_U_33
_atom_site_aniso_U_23
_atom_site_aniso_U_13
_atom_site_aniso_U_12
Zn1 0.02235(15) 0.02716(16) 0.01724(14) -0.00034(12) 0.00584(11) -0.00278(12)
O1 0.0214(9) 0.0327(10) 0.0267(9) 0.0028(7) 0.0090(7) 0.0014(7)
O2 0.0300(10) 0.0595(13) 0.0234(9) 0.0023(9) 0.0060(8) -0.0051(9)
O3 0.0287(10) 0.0523(13) 0.0360(10) 0.0008(9) 0.0183(9) 0.0040(8)
O4 0.0460(12) 0.0458(12) 0.0423(11) 0.0053(9) 0.0060(10) -0.0203(10)
O5 0.0425(12) 0.0700(16) 0.0539(13) -0.0028(11) 0.0286(11) -0.0047(11)
O6 0.0624(14) 0.0406(12) 0.0453(12) -0.0117(10) 0.0167(11) 0.0006(10)
N1 0.0247(11) 0.0288(12) 0.0171(9) -0.0011(8) 0.0076(8) -0.0014(9)
N2 0.0222(10) 0.0310(12) 0.0192(10) 0.0019(8) 0.0063(8) -0.0036(9)
N3 0.0268(11) 0.0283(12) 0.0238(10) 0.0007(9) 0.0058(9) -0.0033(9)
N4 0.0285(12) 0.0313(12) 0.0196(10) 0.0002(9) 0.0068(9) -0.0003(10)
N5 0.0271(12) 0.0252(12) 0.0259(11) 0.0004(8) 0.0111(9) 0.0012(9)
N6 0.0318(13) 0.0344(13) 0.0234(11) 0.0057(9) 0.0042(10) -0.0042(10)
C1 0.0252(13) 0.0345(15) 0.0204(12) 0.0000(10) 0.0106(10) 0.0025(11)
C2 0.0246(13) 0.0434(16) 0.0219(12) 0.0010(11) 0.0091(11) 0.0051(11)
C3 0.0226(13) 0.0452(16) 0.0212(12) -0.0006(11) 0.0093(10) -0.0026(12)
C4 0.0280(14) 0.0323(15) 0.0226(12) 0.0028(11) 0.0053(11) -0.0092(11)
C5 0.0343(15) 0.0284(14) 0.0228(12) -0.0013(10) 0.0052(11) -0.0081(11)
C6 0.0330(14) 0.0268(14) 0.0303(13) 0.0046(11) 0.0060(11) -0.0045(11)
C7 0.0345(15) 0.0313(15) 0.0290(14) 0.0064(11) 0.0046(12) -0.0010(12)
C8 0.0347(15) 0.0364(16) 0.0237(13) 0.0038(11) 0.0054(11) -0.0034(12)
C9 0.0277(13) 0.0338(15) 0.0175(12) -0.0049(10) 0.0063(10) 0.0004(11)
C10 0.0284(13) 0.0309(14) 0.0208(12) -0.0047(10) 0.0076(10) -0.0011(11)
C11 0.0306(14) 0.0295(14) 0.0218(12) -0.0017(10) 0.0123(11) -0.0016(11)
C12 0.0336(15) 0.0309(14) 0.0214(12) -0.0005(10) 0.0104(11) -0.0026(12)
C13 0.0316(15) 0.0355(17) 0.0555(18) -0.0030(14) 0.0109(14) 0.0022(13)
C14 0.0361(18) 0.0422(19) 0.075(2) -0.0122(17) -0.0011(16) -0.0077(15)
C15 0.051(2) 0.0311(17) 0.0517(19) -0.0099(14) 0.0051(15) -0.0013(14)
C16 0.0402(16) 0.0335(16) 0.0365(15) 0.0027(12) 0.0080(13) 0.0088(13)
C17 0.0307(14) 0.0337(15) 0.0264(13) 0.0013(11) 0.0032(11) 0.0014(12)
C18 0.0248(13) 0.0307(14) 0.0184(11) 0.0017(10) 0.0081(10) -0.0033(10)
C19 0.0281(13) 0.0324(14) 0.0174(11) 0.0033(10) 0.0067(10) -0.0073(11)
C20 0.0337(15) 0.0360(16) 0.0281(14) 0.0033(12) 0.0046(12) -0.0031(12)
C21 0.0328(16) 0.053(2) 0.0413(17) 0.0105(14) 0.0006(13) 0.0024(14)
C22 0.0418(18) 0.057(2) 0.0309(15) 0.0043(14) -0.0053(13) -0.0159(16)
C23 0.0500(19) 0.0424(18) 0.0274(14) -0.0044(12) 0.0074(13) -0.0127(15)
C24 0.0359(15) 0.0356(16) 0.0254(13) -0.0018(11) 0.0112(12) -0.0050(12)
C25 0.0334(15) 0.0297(15) 0.0342(14) -0.0026(11) 0.0108(12) -0.0017(12)
C26 0.0404(17) 0.0333(16) 0.0363(15) -0.0056(12) 0.0064(13) 0.0022(13)
C27 0.054(2) 0.0422(19) 0.0415(17) -0.0098(14) -0.0004(15) 0.0120(15)
C28 0.078(3) 0.042(2) 0.059(2) -0.0218(17) -0.0119(19) 0.0092(18)
C29 0.115(4) 0.035(2) 0.075(3) -0.0156(18) -0.016(3) 0.018(2)
C30 0.101(3) 0.042(2) 0.062(2) -0.0052(18) -0.020(2) 0.027(2)
C31 0.060(2) 0.0408(19) 0.0452(18) -0.0123(15) -0.0092(16) 0.0067(16)

loop_
_atom_type_symbol
_atom_type_description
_atom_type_scat_dispersion_real
_atom_type_scat_dispersion_imag
_atom_type_scat_source
C C 0.0033 0.0016 'International Tables Vol C Tables 4.2.6.8 and 6.1.1.4'
H H 0.0000 0.0000 'International Tables Vol C Tables 4.2.6.8 and 6.1.1.4'
N N 0.0061 0.0033 'International Tables Vol C Tables 4.2.6.8 and 6.1.1.4'
O O 0.0106 0.0060 'International Tables Vol C Tables 4.2.6.8 and 6.1.1.4'
Zn Zn 0.2839 1.4301 'International Tables Vol C Tables 4.2.6.8 and 6.1.1.4'

loop_
_geom_angle_atom_site_label_1
_geom_angle_atom_site_label_2
_geom_angle_atom_site_label_3
_geom_angle
_geom_angle_site_symmetry_1
_geom_angle_site_symmetry_3
_geom_angle_publ_flag
O1 Zn1 N4 120.91(8) . . ?
O1 Zn1 N2 102.15(8) . . ?
N4 Zn1 N2 136.78(8) . . ?
O1 Zn1 N1 96.41(7) . . ?
N4 Zn1 N1 84.04(8) . . ?
N2 Zn1 N1 95.42(7) . . ?
O1 Zn1 N3 89.69(7) . . ?
N4 Zn1 N3 91.69(8) . . ?
N2 Zn1 N3 84.55(7) . . ?
N1 Zn1 N3 173.75(7) . . ?
O1 Zn1 O2 49.81(6) . . ?
N4 Zn1 O2 71.14(7) . . ?
N2 Zn1 O2 151.44(7) . . ?
N1 Zn1 O2 93.50(6) . . ?
N3 Zn1 O2 89.42(6) . . ?
N5 O1 Zn1 114.15(13) . . ?
N5 O2 Zn1 76.74(12) . . ?
C1 N1 C10 108.55(17) . . ?
C1 N1 C11 111.33(18) . . ?
C10 N1 C11 109.21(18) . . ?
C1 N1 Zn1 109.98(14) . . ?
C10 N1 Zn1 102.17(14) . . ?
C11 N1 Zn1 115.07(14) . . ?
C4 N2 C3 107.88(18) . . ?
C4 N2 C18 110.91(18) . . ?
C3 N2 C18 111.01(18) . . ?
C4 N2 Zn1 104.12(14) . . ?
C3 N2 Zn1 113.05(14) . . ?
C18 N2 Zn1 109.67(14) . . ?
C5 N3 C6 108.71(19) . . ?
C5 N3 C25 109.61(19) . . ?
C6 N3 C25 111.42(19) . . ?
C5 N3 Zn1 100.82(14) . . ?
C6 N3 Zn1 110.78(15) . . ?
C25 N3 Zn1 114.86(14) . . ?
C8 N4 C9 111.28(19) . . ?
C8 N4 Zn1 123.29(16) . . ?
C9 N4 Zn1 109.62(15) . . ?
C8 N4 H4N 102.7(15) . . ?
C9 N4 H4N 106.2(16) . . ?
Zn1 N4 H4N 101.7(15) . . ?
O3 N5 O2 122.1(2) . . ?
O3 N5 O1 118.96(19) . . ?
O2 N5 O1 118.94(18) . . ?
O5 N6 O6 121.4(2) . . ?
O5 N6 O4 118.5(2) . . ?
O6 N6 O4 120.0(2) . . ?
N1 C1 C2 114.89(18) . . ?
N1 C1 H1A 108.5 . . ?
C2 C1 H1A 108.5 . . ?
N1 C1 H1B 108.5 . . ?
C2 C1 H1B 108.5 . . ?
H1A C1 H1B 107.5 . . ?
C3 C2 C1 114.2(2) . . ?
C3 C2 H2A 108.7 . . ?
C1 C2 H2A 108.7 . . ?
C3 C2 H2B 108.7 . . ?
C1 C2 H2B 108.7 . . ?
H2A C2 H2B 107.6 . . ?
N2 C3 C2 115.26(19) . . ?
N2 C3 H3A 108.5 . . ?
C2 C3 H3A 108.5 . . ?
N2 C3 H3B 108.5 . . ?
C2 C3 H3B 108.5 . . ?
H3A C3 H3B 107.5 . . ?
N2 C4 C5 112.09(19) . . ?
N2 C4 H4A 109.2 . . ?
C5 C4 H4A 109.2 . . ?
N2 C4 H4B 109.2 . . ?
C5 C4 H4B 109.2 . . ?
H4A C4 H4B 107.9 . . ?
N3 C5 C4 111.3(2) . . ?
N3 C5 H5A 109.4 . . ?
C4 C5 H5A 109.4 . . ?
N3 C5 H5B 109.4 . . ?
C4 C5 H5B 109.4 . . ?
H5A C5 H5B 108.0 . . ?
N3 C6 C7 114.3(2) . . ?
N3 C6 H6A 108.7 . . ?
C7 C6 H6A 108.7 . . ?
N3 C6 H6B 108.7 . . ?
C7 C6 H6B 108.7 . . ?
H6A C6 H6B 107.6 . . ?
C8 C7 C6 114.3(2) . . ?
C8 C7 H7A 108.7 . . ?
C6 C7 H7A 108.7 . . ?
C8 C7 H7B 108.7 . . ?
C6 C7 H7B 108.7 . . ?
H7A C7 H7B 107.6 . . ?
N4 C8 C7 111.9(2) . . ?
N4 C8 H8A 109.2 . . ?
C7 C8 H8A 109.2 . . ?
N4 C8 H8B 109.2 . . ?
C7 C8 H8B 109.2 . . ?
H8A C8 H8B 107.9 . . ?
N4 C9 C10 109.43(19) . . ?
N4 C9 H9A 109.8 . . ?
C10 C9 H9A 109.8 . . ?
N4 C9 H9B 109.8 . . ?
C10 C9 H9B 109.8 . . ?
H9A C9 H9B 108.2 . . ?
N1 C10 C9 111.07(19) . . ?
N1 C10 H10A 109.4 . . ?
C9 C10 H10A 109.4 . . ?
N1 C10 H10B 109.4 . . ?
C9 C10 H10B 109.4 . . ?
H10A C10 H10B 108.0 . . ?
N1 C11 C12 115.38(19) . . ?
N1 C11 H11A 108.4 . . ?
C12 C11 H11A 108.4 . . ?
N1 C11 H11B 108.4 . . ?
C12 C11 H11B 108.4 . . ?
H11A C11 H11B 107.5 . . ?
C13 C12 C17 117.9(2) . . ?
C13 C12 C11 120.3(2) . . ?
C17 C12 C11 121.8(2) . . ?
C14 C13 C12 120.8(3) . . ?
C14 C13 H13 119.6 . . ?
C12 C13 H13 119.6 . . ?
C13 C14 C15 120.6(3) . . ?
C13 C14 H14 119.7 . . ?
C15 C14 H14 119.7 . . ?
C16 C15 C14 119.0(3) . . ?
C16 C15 H15 120.5 . . ?
C14 C15 H15 120.5 . . ?
C15 C16 C17 120.5(3) . . ?
C15 C16 H16 119.7 . . ?
C17 C16 H16 119.7 . . ?
C16 C17 C12 121.0(2) . . ?
C16 C17 H17 119.5 . . ?
C12 C17 H17 119.5 . . ?
C19 C18 N2 115.21(19) . . ?
C19 C18 H18A 108.5 . . ?
N2 C18 H18A 108.5 . . ?
C19 C18 H18B 108.5 . . ?
N2 C18 H18B 108.5 . . ?
H18A C18 H18B 107.5 . . ?
C20 C19 C24 118.9(2) . . ?
C20 C19 C18 120.8(2) . . ?
C24 C19 C18 120.3(2) . . ?
C19 C20 C21 120.3(3) . . ?
C19 C20 H20 119.9 . . ?
C21 C20 H20 119.9 . . ?
C22 C21 C20 120.6(3) . . ?
C22 C21 H21 119.7 . . ?
C20 C21 H21 119.7 . . ?
C21 C22 C23 119.6(3) . . ?
C21 C22 H22 120.2 . . ?
C23 C22 H22 120.2 . . ?
C24 C23 C22 119.7(3) . . ?
C24 C23 H23 120.1 . . ?
C22 C23 H23 120.1 . . ?
C23 C24 C19 120.9(3) . . ?
C23 C24 H24 119.5 . . ?
C19 C24 H24 119.5 . . ?
N3 C25 C26 115.6(2) . . ?
N3 C25 H25A 108.4 . . ?
C26 C25 H25A 108.4 . . ?
N3 C25 H25B 108.4 . . ?
C26 C25 H25B 108.4 . . ?
H25A C25 H25B 107.5 . . ?
C27 C26 C31 117.3(3) . . ?
C27 C26 C25 122.8(2) . . ?
C31 C26 C25 119.9(2) . . ?
C28 C27 C26 121.3(3) . . ?
C28 C27 H27 119.4 . . ?
C26 C27 H27 119.4 . . ?
C29 C28 C27 119.8(3) . . ?
C29 C28 H28 120.1 . . ?
C27 C28 H28 120.1 . . ?
C28 C29 C30 120.1(3) . . ?
C28 C29 H29 120.0 . . ?
C30 C29 H29 120.0 . . ?
C31 C30 C29 119.6(3) . . ?
C31 C30 H30 120.2 . . ?
C29 C30 H30 120.2 . . ?
C30 C31 C26 121.7(3) . . ?
C30 C31 H31 119.1 . . ?
C26 C31 H31 119.1 . . ?
C32 O7 H7O 106.5 . . ?
O7 C32 H32A 109.5 . . ?
O7 C32 H32B 109.5 . . ?
H32A C32 H32B 109.5 . . ?
O7 C32 H32C 109.5 . . ?
H32A C32 H32C 109.5 . . ?
H32B C32 H32C 109.5 . . ?
O7 C32 H8O 89.7 . . ?
H32A C32 H8O 93.0 . . ?
H32B C32 H8O 142.3 . . ?
H32C C32 H8O 33.0 . . ?
C34 O8 H8C 109.5 . . ?
C34 O8 H8D 109.5 . . ?
H8C O8 H8D 109.5 . . ?
C34 O8 H8E 109.5 . . ?
H8C O8 H8E 109.5 . . ?
H8D O8 H8E 109.5 . . ?
C34 O8 H8O 109.7 . . ?
H8C O8 H8O 134.8 . . ?
H8D O8 H8O 77.3 . . ?
H8E O8 H8O 34.8 . . ?
O8 C34 H34A 109.5 . . ?
O8 C34 H34B 109.5 . . ?
H34A C34 H34B 109.5 . . ?
O8 C34 H34C 109.5 . . ?
H34A C34 H34C 109.5 . . ?
H34B C34 H34C 109.5 . . ?

loop_
_geom_bond_atom_site_label_1
_geom_bond_atom_site_label_2
_geom_bond_distance
_geom_bond_site_symmetry_2
_geom_bond_publ_flag
Zn1 O1 2.0442(17) . ?
Zn1 N4 2.061(2) . ?
Zn1 N2 2.109(2) . ?
Zn1 N1 2.204(2) . ?
Zn1 N3 2.306(2) . ?
Zn1 O2 2.837(2) . ?
O1 N5 1.285(3) . ?
O2 N5 1.244(2) . ?
O3 N5 1.234(2) . ?
O4 N6 1.257(3) . ?
O5 N6 1.242(3) . ?
O6 N6 1.244(3) . ?
N1 C1 1.492(3) . ?
N1 C10 1.494(3) . ?
N1 C11 1.509(3) . ?
N2 C4 1.493(3) . ?
N2 C3 1.499(3) . ?
N2 C18 1.517(3) . ?
N3 C5 1.483(3) . ?
N3 C6 1.492(3) . ?
N3 C25 1.498(3) . ?
N4 C8 1.477(3) . ?
N4 C9 1.484(3) . ?
N4 H4N 0.91(3) . ?
C1 C2 1.532(3) . ?
C1 H1A 0.9900 . ?
C1 H1B 0.9900 . ?
C2 C3 1.519(4) . ?
C2 H2A 0.9900 . ?
C2 H2B 0.9900 . ?
C3 H3A 0.9900 . ?
C3 H3B 0.9900 . ?
C4 C5 1.511(3) . ?
C4 H4A 0.9900 . ?
C4 H4B 0.9900 . ?
C5 H5A 0.9900 . ?
C5 H5B 0.9900 . ?
C6 C7 1.530(3) . ?
C6 H6A 0.9900 . ?
C6 H6B 0.9900 . ?
C7 C8 1.512(4) . ?
C7 H7A 0.9900 . ?
C7 H7B 0.9900 . ?
C8 H8A 0.9900 . ?
C8 H8B 0.9900 . ?
C9 C10 1.510(3) . ?
C9 H9A 0.9900 . ?
C9 H9B 0.9900 . ?
C10 H10A 0.9900 . ?
C10 H10B 0.9900 . ?
C11 C12 1.511(3) . ?
C11 H11A 0.9900 . ?
C11 H11B 0.9900 . ?
C12 C13 1.387(4) . ?
C12 C17 1.393(3) . ?
C13 C14 1.384(4) . ?
C13 H13 0.9500 . ?
C14 C15 1.385(4) . ?
C14 H14 0.9500 . ?
C15 C16 1.374(4) . ?
C15 H15 0.9500 . ?
C16 C17 1.383(4) . ?
C16 H16 0.9500 . ?
C17 H17 0.9500 . ?
C18 C19 1.514(3) . ?
C18 H18A 0.9900 . ?
C18 H18B 0.9900 . ?
C19 C20 1.387(4) . ?
C19 C24 1.397(3) . ?
C20 C21 1.396(4) . ?
C20 H20 0.9500 . ?
C21 C22 1.381(4) . ?
C21 H21 0.9500 . ?
C22 C23 1.395(4) . ?
C22 H22 0.9500 . ?
C23 C24 1.389(4) . ?
C23 H23 0.9500 . ?
C24 H24 0.9500 . ?
C25 C26 1.520(4) . ?
C25 H25A 0.9900 . ?
C25 H25B 0.9900 . ?
C26 C27 1.390(4) . ?
C26 C31 1.390(4) . ?
C27 C28 1.383(4) . ?
C27 H27 0.9500 . ?
C28 C29 1.373(5) . ?
C28 H28 0.9500 . ?
C29 C30 1.378(5) . ?
C29 H29 0.9500 . ?
C30 C31 1.377(4) . ?
C30 H30 0.9500 . ?
C31 H31 0.9500 . ?
O7 C32 1.48(2) . ?
O7 H7O 0.9997 . ?
C32 H32A 0.9800 . ?
C32 H32B 0.9800 . ?
C32 H32C 0.9800 . ?
C32 H8O 1.1094 . ?
O8 C34 1.586(16) . ?
O8 H8C 0.9800 . ?
O8 H8D 0.9800 . ?
O8 H8E 0.9800 . ?
O8 H8O 0.9658 . ?
C34 H34A 0.9800 . ?
C34 H34B 0.9800 . ?
C34 H34C 0.9800 . ?

loop_
_geom_torsion_atom_site_label_1
_geom_torsion_atom_site_label_2
_geom_torsion_atom_site_label_3
_geom_torsion_atom_site_label_4
_geom_torsion
_geom_torsion_site_symmetry_1
_geom_torsion_site_symmetry_2
_geom_torsion_site_symmetry_3
_geom_torsion_site_symmetry_4
_geom_torsion_publ_flag
N4 Zn1 O1 N5 5.94(17) . . . . ?
N2 Zn1 O1 N5 -170.21(14) . . . . ?
N1 Zn1 O1 N5 92.82(15) . . . . ?
N3 Zn1 O1 N5 -85.85(15) . . . . ?
O2 Zn1 O1 N5 3.66(12) . . . . ?
O1 Zn1 O2 N5 -3.54(12) . . . . ?
N4 Zn1 O2 N5 178.52(14) . . . . ?
N2 Zn1 O2 N5 9.1(2) . . . . ?
N1 Zn1 O2 N5 -98.99(13) . . . . ?
N3 Zn1 O2 N5 86.54(13) . . . . ?
O1 Zn1 N1 C1 142.96(14) . . . . ?
N4 Zn1 N1 C1 -96.51(15) . . . . ?
N2 Zn1 N1 C1 40.05(15) . . . . ?
N3 Zn1 N1 C1 -49.4(7) . . . . ?
O2 Zn1 N1 C1 -167.12(13) . . . . ?
O1 Zn1 N1 C10 -101.92(14) . . . . ?
N4 Zn1 N1 C10 18.62(14) . . . . ?
N2 Zn1 N1 C10 155.18(13) . . . . ?
N3 Zn1 N1 C10 65.7(7) . . . . ?
O2 Zn1 N1 C10 -51.99(13) . . . . ?
O1 Zn1 N1 C11 16.28(16) . . . . ?
N4 Zn1 N1 C11 136.81(17) . . . . ?
N2 Zn1 N1 C11 -86.63(16) . . . . ?
N3 Zn1 N1 C11 -176.1(6) . . . . ?
O2 Zn1 N1 C11 66.20(15) . . . . ?
O1 Zn1 N2 C4 106.19(14) . . . . ?
N4 Zn1 N2 C4 -68.97(18) . . . . ?
N1 Zn1 N2 C4 -156.04(14) . . . . ?
N3 Zn1 N2 C4 17.69(14) . . . . ?
O2 Zn1 N2 C4 96.37(17) . . . . ?
O1 Zn1 N2 C3 -137.00(15) . . . . ?
N4 Zn1 N2 C3 47.8(2) . . . . ?
N1 Zn1 N2 C3 -39.22(16) . . . . ?
N3 Zn1 N2 C3 134.50(16) . . . . ?
O2 Zn1 N2 C3 -146.82(15) . . . . ?
O1 Zn1 N2 C18 -12.53(15) . . . . ?
N4 Zn1 N2 C18 172.30(14) . . . . ?
N1 Zn1 N2 C18 85.24(15) . . . . ?
N3 Zn1 N2 C18 -101.04(15) . . . . ?
O2 Zn1 N2 C18 -22.4(2) . . . . ?
O1 Zn1 N3 C5 -91.14(14) . . . . ?
N4 Zn1 N3 C5 147.94(14) . . . . ?
N2 Zn1 N3 C5 11.09(13) . . . . ?
N1 Zn1 N3 C5 101.1(6) . . . . ?
O2 Zn1 N3 C5 -140.95(13) . . . . ?
O1 Zn1 N3 C6 153.91(15) . . . . ?
N4 Zn1 N3 C6 32.99(16) . . . . ?
N2 Zn1 N3 C6 -103.86(16) . . . . ?
N1 Zn1 N3 C6 -13.8(7) . . . . ?
O2 Zn1 N3 C6 104.10(15) . . . . ?
O1 Zn1 N3 C25 26.58(16) . . . . ?
N4 Zn1 N3 C25 -94.34(16) . . . . ?
N2 Zn1 N3 C25 128.81(16) . . . . ?
N1 Zn1 N3 C25 -141.2(6) . . . . ?
O2 Zn1 N3 C25 -23.23(15) . . . . ?
O1 Zn1 N4 C8 -123.02(19) . . . . ?
N2 Zn1 N4 C8 51.5(2) . . . . ?
N1 Zn1 N4 C8 143.1(2) . . . . ?
N3 Zn1 N4 C8 -32.4(2) . . . . ?
O2 Zn1 N4 C8 -121.2(2) . . . . ?
O1 Zn1 N4 C9 102.96(16) . . . . ?
N2 Zn1 N4 C9 -82.55(19) . . . . ?
N1 Zn1 N4 C9 9.04(16) . . . . ?
N3 Zn1 N4 C9 -166.39(16) . . . . ?
O2 Zn1 N4 C9 104.80(16) . . . . ?
Zn1 O2 N5 O3 -175.0(2) . . . . ?
Zn1 O2 N5 O1 4.93(17) . . . . ?
Zn1 O1 N5 O3 172.66(16) . . . . ?
Zn1 O1 N5 O2 -7.3(2) . . . . ?
C10 N1 C1 C2 -170.0(2) . . . . ?
C11 N1 C1 C2 69.8(3) . . . . ?
Zn1 N1 C1 C2 -59.0(2) . . . . ?
N1 C1 C2 C3 74.1(3) . . . . ?
C4 N2 C3 C2 171.83(19) . . . . ?
C18 N2 C3 C2 -66.5(2) . . . . ?
Zn1 N2 C3 C2 57.3(2) . . . . ?
C1 C2 C3 N2 -71.6(3) . . . . ?
C3 N2 C4 C5 -166.34(18) . . . . ?
C18 N2 C4 C5 71.9(2) . . . . ?
Zn1 N2 C4 C5 -46.0(2) . . . . ?
C6 N3 C5 C4 77.8(2) . . . . ?
C25 N3 C5 C4 -160.19(19) . . . . ?
Zn1 N3 C5 C4 -38.7(2) . . . . ?
N2 C4 C5 N3 61.8(2) . . . . ?
C5 N3 C6 C7 -167.5(2) . . . . ?
C25 N3 C6 C7 71.6(3) . . . . ?
Zn1 N3 C6 C7 -57.6(2) . . . . ?
N3 C6 C7 C8 78.8(3) . . . . ?
C9 N4 C8 C7 -174.8(2) . . . . ?
Zn1 N4 C8 C7 51.8(3) . . . . ?
C6 C7 C8 N4 -69.8(3) . . . . ?
C8 N4 C9 C10 -175.5(2) . . . . ?
Zn1 N4 C9 C10 -35.7(2) . . . . ?
C1 N1 C10 C9 72.4(2) . . . . ?
C11 N1 C10 C9 -166.05(19) . . . . ?
Zn1 N1 C10 C9 -43.8(2) . . . . ?
N4 C9 C10 N1 55.7(3) . . . . ?
C1 N1 C11 C12 63.0(3) . . . . ?
C10 N1 C11 C12 -56.9(3) . . . . ?
Zn1 N1 C11 C12 -171.05(16) . . . . ?
N1 C11 C12 C13 96.7(3) . . . . ?
N1 C11 C12 C17 -82.9(3) . . . . ?
C17 C12 C13 C14 1.3(4) . . . . ?
C11 C12 C13 C14 -178.3(3) . . . . ?
C12 C13 C14 C15 1.4(5) . . . . ?
C13 C14 C15 C16 -2.1(5) . . . . ?
C14 C15 C16 C17 0.1(5) . . . . ?
C15 C16 C17 C12 2.7(4) . . . . ?
C13 C12 C17 C16 -3.4(4) . . . . ?
C11 C12 C17 C16 176.3(2) . . . . ?
C4 N2 C18 C19 55.0(3) . . . . ?
C3 N2 C18 C19 -64.9(3) . . . . ?
Zn1 N2 C18 C19 169.43(16) . . . . ?
N2 C18 C19 C20 88.1(3) . . . . ?
N2 C18 C19 C24 -92.9(3) . . . . ?
C24 C19 C20 C21 2.3(4) . . . . ?
C18 C19 C20 C21 -178.7(2) . . . . ?
C19 C20 C21 C22 -1.5(4) . . . . ?
C20 C21 C22 C23 -0.1(4) . . . . ?
C21 C22 C23 C24 1.0(4) . . . . ?
C22 C23 C24 C19 -0.3(4) . . . . ?
C20 C19 C24 C23 -1.4(4) . . . . ?
C18 C19 C24 C23 179.6(2) . . . . ?
C5 N3 C25 C26 -68.8(3) . . . . ?
C6 N3 C25 C26 51.6(3) . . . . ?
Zn1 N3 C25 C26 178.59(16) . . . . ?
N3 C25 C26 C27 76.6(3) . . . . ?
N3 C25 C26 C31 -103.2(3) . . . . ?
C31 C26 C27 C28 4.5(5) . . . . ?
C25 C26 C27 C28 -175.3(3) . . . . ?
C26 C27 C28 C29 -3.2(6) . . . . ?
C27 C28 C29 C30 -0.3(7) . . . . ?
C28 C29 C30 C31 2.3(7) . . . . ?
C29 C30 C31 C26 -0.9(7) . . . . ?
C27 C26 C31 C30 -2.4(5) . . . . ?
C25 C26 C31 C30 177.4(3) . . . . ?
